data_4322993
loop_
_publ_author_name
'Henrik Junicke'
'Clemens Bruhn'
'Dieter Str\"ohl'
'Ralph Kluge'
'Dirk Steinborn'

_publ_contact_author
;
        Dirk Steinborn
        Institut f\"ur Anorganische Chemie
        Martin-Luther-Universit\"at Halle-Wittenberg
        Kurt-Mothes-Str. 2
        06120 Halle(Saale)
        Germany
;
_publ_contact_author_email steinborn@chemie.uni-halle.de
_publ_contact_author_fax '049 345 55-27028'
_publ_contact_author_phone '049 345 55-25620'
_publ_section_title
;
 The First Platinum(IV) Complexes with Glucopyranoside Ligands. A New
 Coordination Mode of Carbohydrates
;
_journal_name_full 'Inorganic Chemistry'
_journal_page_first 4603
_journal_page_last 4606
_journal_paper_doi 10.1021/ic9801692
_journal_volume 37
_journal_year 1998
_chemical_formula_sum 'C12 H27 B F4 O3 Pt'
_chemical_formula_weight 501.24
_chemical_name_systematic
; 
 ? 
;
_space_group_IT_number 61
_symmetry_cell_setting orthorhombic
_symmetry_space_group_name_Hall '-P 2bc 2ac'
_symmetry_space_group_name_H-M 'P c a b'
_atom_sites_solution_hydrogens geom
_atom_sites_solution_primary direct
_atom_sites_solution_secondary difmap
_audit_creation_method SHELXL
_cell_angle_alpha 90.00
_cell_angle_beta 90.00
_cell_angle_gamma 90.00
_cell_formula_units_Z 8
_cell_length_a 15.599(3)
_cell_length_b 15.685(2)
_cell_length_c 15.763(3)
_cell_measurement_reflns_used 2000
_cell_measurement_temperature 210(1)
_cell_measurement_theta_max 24.0
_cell_measurement_theta_min 2.3
_cell_volume 3856.7(12)
_computing_cell_refinement 'Stoe-IPDS software (Stoe, 1996)'
_computing_data_collection 'Stoe-IPDS software (Stoe, 1996)'
_computing_data_reduction 'Stoe-IPDS software (Stoe, 1996)'
_computing_molecular_graphics 'ORTEPII (Johnson, C. K., 1992)'
_computing_publication_material 'SHELXL-93 (Sheldrick, 1993)'
_computing_structure_refinement 'SHELXL-93 (Sheldrick, 1993)'
_computing_structure_solution 'SHELXS-86 (Sheldrick, 1990)'
_diffrn_ambient_temperature 210(1)
_diffrn_measurement_device 'Stoe-IPDS diffractometer'
_diffrn_measurement_method
;
 100 frames were taken oscillating the crystal 2 deg.
;
_diffrn_radiation_monochromator graphite
_diffrn_radiation_source 'fine-focus sealed tube'
_diffrn_radiation_type MoK\a
_diffrn_radiation_wavelength 0.71073
_diffrn_reflns_av_R_equivalents 0.0989
_diffrn_reflns_av_sigmaI/netI 0.0499
_diffrn_reflns_limit_h_max 17
_diffrn_reflns_limit_h_min -17
_diffrn_reflns_limit_k_max 18
_diffrn_reflns_limit_k_min -17
_diffrn_reflns_limit_l_max 18
_diffrn_reflns_limit_l_min -18
_diffrn_reflns_number 23192
_diffrn_reflns_theta_max 24.00
_diffrn_reflns_theta_min 2.25
_diffrn_standards_decay_% none
_diffrn_standards_number '50 per image'
_exptl_absorpt_coefficient_mu 7.315
_exptl_absorpt_correction_T_max 0.45
_exptl_absorpt_correction_T_min 0.27
_exptl_absorpt_correction_type numerical
_exptl_crystal_colour colourless
_exptl_crystal_density_diffrn 1.727
_exptl_crystal_density_meas ?
_exptl_crystal_density_method none
_exptl_crystal_description plate
_exptl_crystal_F_000 1936
_exptl_crystal_size_max 0.2
_exptl_crystal_size_mid 0.2
_exptl_crystal_size_min 0.05
_refine_diff_density_max 1.298
_refine_diff_density_min -0.577
_refine_diff_density_rms 0.113
_refine_ls_extinction_coef 0.00016(7)
_refine_ls_extinction_expression Fc^*^=kFc[1+0.001xFc^2^\l^3^/sin(2\q)]^-1/4^
_refine_ls_extinction_method SHELXL
_refine_ls_goodness_of_fit_all 0.974
_refine_ls_goodness_of_fit_obs 1.094
_refine_ls_hydrogen_treatment riding
_refine_ls_matrix_type full
_refine_ls_number_parameters 191
_refine_ls_number_reflns 3012
_refine_ls_number_restraints 0
_refine_ls_restrained_S_all 0.974
_refine_ls_restrained_S_obs 1.094
_refine_ls_R_factor_all 0.0691
_refine_ls_R_factor_obs 0.0387
_refine_ls_shift/esd_max -0.001
_refine_ls_shift/esd_mean 0.000
_refine_ls_structure_factor_coef Fsqd
_refine_ls_weighting_details 'w=1/[\s^2^(Fo^2^)+(0.0537P)^2^+0.0000P] where P=(Fo^2^+2Fc^2^)/3'
_refine_ls_weighting_scheme calc
_refine_ls_wR_factor_all 0.0987
_refine_ls_wR_factor_obs 0.0886
_reflns_number_observed 1986
_reflns_number_total 3012
_reflns_observed_criterion >2sigma(I)
_cod_data_source_file ic9801692_1.cif
_cod_data_source_block ipds282
_cod_depositor_comments
;
The following automatic conversions were performed:

'_exptl_crystal_density_meas' value 'not measured' was changed to '?'
- the value is perceived as not measured.

Automatic conversion script
Id: cif_fix_values 3008 2015-01-20 13:52:24Z robertas 

The following automatic conversions were performed:

'_refine_ls_weighting_scheme' value 'calc
w=1/[\s^2^(Fo^2^)+(0.0537P)^2^+0.0000P] where P=(Fo^2^+2Fc^2^)/3' was
changed to 'calc'. New tag '_refine_ls_weighting_details' was
created. The value of the new tag was set to
'w=1/[\s^2^(Fo^2^)+(0.0537P)^2^+0.0000P] where P=(Fo^2^+2Fc^2^)/3'.

Automatic conversion script
Id: cif_fix_values 3143 2015-03-26 13:38:13Z robertas 
;
_cod_original_cell_volume 3856.5(12)
_cod_database_code 4322993

loop_
_symmetry_equiv_pos_as_xyz
'x, y, z'
'-x+1/2, y, z+1/2'
'x+1/2, -y+1/2, z'
'-x, -y+1/2, z+1/2'
'-x, -y, -z'
'x-1/2, -y, -z-1/2'
'-x-1/2, y-1/2, -z'
'x, y-1/2, -z-1/2'

loop_
_atom_site_aniso_label
_atom_site_aniso_U_11
_atom_site_aniso_U_22
_atom_site_aniso_U_33
_atom_site_aniso_U_23
_atom_site_aniso_U_13
_atom_site_aniso_U_12
C1 0.067(7) 0.074(8) 0.099(9) -0.010(7) 0.004(7) -0.006(6)
C2 0.093(9) 0.082(9) 0.084(8) -0.021(7) 0.008(7) 0.021(7)
C3 0.067(7) 0.090(8) 0.073(7) -0.006(6) -0.012(6) 0.015(6)
C4 0.038(5) 0.065(7) 0.072(7) -0.007(5) 0.010(5) -0.001(5)
C5 0.077(8) 0.067(7) 0.067(7) -0.003(5) 0.008(6) 0.020(5)
C6 0.093(9) 0.103(10) 0.066(8) -0.023(7) 0.002(7) 0.007(8)
C7 0.071(7) 0.058(6) 0.041(5) -0.001(4) 0.001(5) 0.005(5)
C8 0.094(9) 0.078(8) 0.078(8) 0.018(6) -0.009(7) -0.002(7)
C9 0.059(7) 0.096(9) 0.072(7) 0.011(6) 0.003(6) 0.011(6)
C10 0.067(7) 0.036(5) 0.059(6) 0.005(4) 0.005(5) 0.012(4)
C11 0.080(8) 0.088(8) 0.059(6) 0.023(6) 0.008(6) 0.009(7)
C12 0.049(6) 0.093(9) 0.100(9) -0.002(7) -0.007(7) 0.004(6)
O1 0.058(4) 0.050(4) 0.062(4) 0.001(3) 0.004(3) 0.006(3)
O2 0.060(4) 0.059(4) 0.052(4) 0.007(3) -0.002(4) 0.013(3)
O3 0.056(4) 0.049(4) 0.058(4) 0.003(3) 0.000(3) 0.012(3)
Pt 0.0486(2) 0.0516(2) 0.0543(2) -0.0043(2) -0.0014(2) 0.0071(2)
B 0.055(7) 0.048(7) 0.080(9) -0.011(6) -0.012(7) 0.002(5)
F1 0.131(10) 0.630(39) 0.204(14) 0.032(20) -0.045(10) -0.099(17)
F2 0.558(29) 0.089(7) 0.119(7) -0.011(6) 0.116(12) 0.001(11)
F3 0.159(9) 0.185(10) 0.156(9) 0.007(8) 0.062(8) 0.003(8)
F4 0.369(20) 0.098(8) 0.218(13) 0.046(8) 0.004(13) 0.078(10)

loop_
_atom_site_label
_atom_site_type_symbol
_atom_site_fract_x
_atom_site_fract_y
_atom_site_fract_z
_atom_site_U_iso_or_equiv
_atom_site_thermal_displace_type
_atom_site_occupancy
_atom_site_calc_flag
_atom_site_refinement_flags
_atom_site_disorder_group
C1 C 0.2469(8) 1.0298(7) 0.3653(8) 0.080(3) Uani 1 d . .
H1A H 0.2034(8) 1.0612(7) 0.3358(8) 0.096 Uiso 1 calc R .
H1B H 0.2931(8) 1.0170(7) 0.3271(8) 0.096 Uiso 1 calc R .
H1C H 0.2682(8) 1.0634(7) 0.4117(8) 0.096 Uiso 1 calc R .
C2 C 0.1580(9) 0.9824(8) 0.5158(7) 0.087(4) Uani 1 d . .
H2A H 0.1521(9) 0.9424(8) 0.5615(7) 0.104 Uiso 1 calc R .
H2B H 0.1038(9) 1.0094(8) 0.5052(7) 0.104 Uiso 1 calc R .
H2C H 0.1997(9) 1.0249(8) 0.5308(7) 0.104 Uiso 1 calc R .
C3 C 0.3096(7) 0.8953(8) 0.4674(7) 0.077(3) Uani 1 d . .
H3A H 0.3499(7) 0.8749(8) 0.4261(7) 0.092 Uiso 1 calc R .
H3B H 0.3012(7) 0.8525(8) 0.5102(7) 0.092 Uiso 1 calc R .
H3C H 0.3314(7) 0.9463(8) 0.4932(7) 0.092 Uiso 1 calc R .
C4 C 0.2577(6) 0.7867(7) 0.2664(7) 0.058(3) Uani 1 d . .
C5 C 0.2742(7) 0.7152(7) 0.3225(7) 0.071(3) Uani 1 d . .
H5A H 0.3279(7) 0.6893(7) 0.3077(7) 0.085 Uiso 1 calc R .
H5B H 0.2290(7) 0.6740(7) 0.3168(7) 0.085 Uiso 1 calc R .
H5C H 0.2766(7) 0.7349(7) 0.3801(7) 0.085 Uiso 1 calc R .
C6 C 0.2652(8) 0.7716(9) 0.1740(7) 0.087(4) Uani 1 d . .
H6A H 0.2114(8) 0.7514(9) 0.1523(7) 0.105 Uiso 1 calc R .
H6B H 0.3088(8) 0.7297(9) 0.1635(7) 0.105 Uiso 1 calc R .
H6C H 0.2803(8) 0.8240(9) 0.1461(7) 0.105 Uiso 1 calc R .
C7 C 0.0754(7) 0.7643(6) 0.4748(5) 0.057(2) Uani 1 d . .
C8 C 0.0712(8) 0.6725(7) 0.4956(8) 0.083(4) Uani 1 d . .
H8A H 0.0390(8) 0.6432(7) 0.4526(8) 0.100 Uiso 1 calc R .
H8B H 0.0437(8) 0.6651(7) 0.5496(8) 0.100 Uiso 1 calc R .
H8C H 0.1282(8) 0.6495(7) 0.4980(8) 0.100 Uiso 1 calc R .
C9 C -0.0053(7) 0.8138(8) 0.4773(7) 0.075(3) Uani 1 d . .
H9A H -0.0418(7) 0.7916(8) 0.5212(7) 0.090 Uiso 1 calc R .
H9B H -0.0340(7) 0.8092(8) 0.4236(7) 0.090 Uiso 1 calc R .
H9C H 0.0073(7) 0.8725(8) 0.4888(7) 0.090 Uiso 1 calc R .
C10 C 0.0439(6) 0.9659(6) 0.2802(6) 0.054(2) Uani 1 d . .
C11 C 0.1004(8) 0.9775(7) 0.2036(6) 0.076(3) Uani 1 d . .
H11A H 0.0733(8) 1.0159(7) 0.1645(6) 0.091 Uiso 1 calc R .
H11B H 0.1093(8) 0.9234(7) 0.1766(6) 0.091 Uiso 1 calc R .
H11C H 0.1546(8) 1.0007(7) 0.2209(6) 0.091 Uiso 1 calc R .
C12 C -0.0505(6) 0.9714(8) 0.2680(8) 0.081(3) Uani 1 d . .
H12A H -0.0639(6) 0.9626(8) 0.2092(8) 0.097 Uiso 1 calc R .
H12B H -0.0702(6) 1.0267(8) 0.2853(8) 0.097 Uiso 1 calc R .
H12C H -0.0782(6) 0.9285(8) 0.3017(8) 0.097 Uiso 1 calc R .
O1 O 0.2363(4) 0.8581(4) 0.2905(4) 0.057(2) Uani 1 d . .
O2 O 0.1452(4) 0.7964(4) 0.4575(4) 0.057(2) Uani 1 d . .
O3 O 0.0717(4) 0.9478(4) 0.3501(4) 0.054(2) Uani 1 d . .
Pt Pt 0.19678(2) 0.92063(2) 0.41022(2) 0.0515(2) Uani 1 d . .
B B 0.0149(8) 0.7146(8) 0.2335(9) 0.061(3) Uani 1 d . .
F1 F 0.0784(9) 0.7317(18) 0.2843(10) 0.322(12) Uani 1 d . .
F2 F 0.0369(13) 0.6555(7) 0.1853(7) 0.255(9) Uani 1 d . .
F3 F -0.0382(8) 0.6879(8) 0.2960(7) 0.167(4) Uani 1 d . .
F4 F -0.0016(11) 0.7847(7) 0.1994(9) 0.228(7) Uani 1 d . .

loop_
_atom_type_symbol
_atom_type_description
_atom_type_scat_dispersion_real
_atom_type_scat_dispersion_imag
_atom_type_scat_source
C C 0.0033 0.0016 'International Tables Vol C Tables 4.2.6.8 and 6.1.1.4'
H H 0.0000 0.0000 'International Tables Vol C Tables 4.2.6.8 and 6.1.1.4'
O O 0.0106 0.0060 'International Tables Vol C Tables 4.2.6.8 and 6.1.1.4'
Pt Pt -1.7033 8.3905 'International Tables Vol C Tables 4.2.6.8 and 6.1.1.4'
B B 0.0013 0.0007 'International Tables Vol C Tables 4.2.6.8 and 6.1.1.4'
F F 0.0171 0.0103 'International Tables Vol C Tables 4.2.6.8 and 6.1.1.4'

loop_
_geom_angle_atom_site_label_1
_geom_angle_atom_site_label_2
_geom_angle_atom_site_label_3
_geom_angle
_geom_angle_site_symmetry_1
_geom_angle_site_symmetry_3
_geom_angle_publ_flag
O1 C4 C5 124.4(10) . . ?
O1 C4 C6 118.1(10) . . ?
C5 C4 C6 117.5(10) . . ?
O2 C7 C8 119.1(9) . . ?
O2 C7 C9 123.0(9) . . ?
C8 C7 C9 117.9(10) . . ?
O3 C10 C12 118.9(9) . . ?
O3 C10 C11 123.1(9) . . ?
C12 C10 C11 117.9(10) . . ?
C4 O1 Pt 138.0(7) . . ?
C7 O2 Pt 138.5(6) . . ?
C10 O3 Pt 138.3(6) . . ?
C1 Pt C3 89.2(5) . . ?
C1 Pt C2 89.9(5) . . ?
C3 Pt C2 89.3(5) . . ?
C1 Pt O3 91.6(4) . . ?
C3 Pt O3 178.8(4) . . ?
C2 Pt O3 89.8(4) . . ?
C1 Pt O1 88.2(4) . . ?
C3 Pt O1 92.9(4) . . ?
C2 Pt O1 177.1(4) . . ?
O3 Pt O1 88.1(2) . . ?
C1 Pt O2 177.7(4) . . ?
C3 Pt O2 89.6(4) . . ?
C2 Pt O2 92.1(4) . . ?
O3 Pt O2 89.6(2) . . ?
O1 Pt O2 89.9(2) . . ?
F2 B F4 116.7(15) . . ?
F2 B F1 108.5(16) . . ?
F4 B F1 103.9(16) . . ?
F2 B F3 112.5(12) . . ?
F4 B F3 117.3(13) . . ?
F1 B F3 94.6(13) . . ?

loop_
_geom_bond_atom_site_label_1
_geom_bond_atom_site_label_2
_geom_bond_distance
_geom_bond_site_symmetry_2
_geom_bond_publ_flag
C1 Pt 2.011(11) . ?
C2 Pt 2.018(10) . ?
C3 Pt 2.016(10) . ?
C4 O1 1.228(11) . ?
C4 C5 1.452(14) . ?
C4 C6 1.481(15) . ?
C7 O2 1.230(11) . ?
C7 C8 1.477(14) . ?
C7 C9 1.480(14) . ?
C10 O3 1.217(11) . ?
C10 C12 1.487(13) . ?
C10 C11 1.506(13) . ?
O1 Pt 2.214(7) . ?
O2 Pt 2.236(7) . ?
O3 Pt 2.211(6) . ?
B F2 1.246(15) . ?
B F4 1.251(15) . ?
B F1 1.30(2) . ?
B F3 1.35(2) . ?
